data_7051029
loop_
_publ_author_name
'Marcial Moreno-Ma\~nas'
'Rosa M. Sebasti\'an'
'Adelina Vallribera'
'Juan F. Piniella'
'Angel \'Alvarez-Larena'
'Mar\'ia Luisa Jimeno'
'Jos\'e Elguero'

_publ_section_title
;
 Structure of chiral pyrazoles in the solid state and in solution
;
_journal_issue 2
_journal_name_full 'New J. Chem.'
_journal_page_first 329
_journal_page_last 335
_journal_paper_doi 10.1039/b005920j
_journal_volume 25
_journal_year 2001
_chemical_formula_sum 'C14 H21 N3 O2 S'
_chemical_formula_weight 295.40
_chemical_name_systematic
; 
(2R)-N-(5-methyl-3-pyrazolyl)bornane-10,2-sultam 
;
_space_group_IT_number 4
_symmetry_cell_setting monoclinic
_symmetry_space_group_name_Hall 'P 2yb'
_symmetry_space_group_name_H-M 'P 1 21 1'
_atom_sites_solution_hydrogens geom
_atom_sites_solution_primary direct
_atom_sites_solution_secondary difmap
_audit_creation_method SHELXL-97
_cell_angle_alpha 90.00
_cell_angle_beta 104.80(2)
_cell_angle_gamma 90.00
_cell_formula_units_Z 4
_cell_length_a 9.309(2)
_cell_length_b 12.306(4)
_cell_length_c 13.322(3)
_cell_measurement_reflns_used 25
_cell_measurement_temperature 293(2)
_cell_measurement_theta_max 13.88
_cell_measurement_theta_min 11.40
_cell_volume 1475.5(7)
_computing_cell_refinement 'CAD4 (Enraf-Nonius)'
_computing_data_collection 'CAD4 (Enraf-Nonius)'
_computing_structure_refinement 'SHELXL-97 (Sheldrick, 1997)'
_computing_structure_solution 'SHELXS-86 (Sheldrick, 1986)'
_diffrn_ambient_temperature 293(2)
_diffrn_measured_fraction_theta_full 1.000
_diffrn_measured_fraction_theta_max 1.000
_diffrn_measurement_device_type 'Enraf-Nonius CAD4'
_diffrn_measurement_method 'omega/2theta scan'
_diffrn_radiation_monochromator graphite
_diffrn_radiation_source 'fine-focus sealed tube'
_diffrn_radiation_type MoK\a
_diffrn_radiation_wavelength 0.71069
_diffrn_reflns_av_R_equivalents 0.0000
_diffrn_reflns_av_sigmaI/netI 0.0173
_diffrn_reflns_limit_h_max 10
_diffrn_reflns_limit_h_min -11
_diffrn_reflns_limit_k_max 14
_diffrn_reflns_limit_k_min 0
_diffrn_reflns_limit_l_max 15
_diffrn_reflns_limit_l_min 0
_diffrn_reflns_number 2726
_diffrn_reflns_theta_full 24.97
_diffrn_reflns_theta_max 24.97
_diffrn_reflns_theta_min 1.58
_diffrn_standards_decay_% 0
_diffrn_standards_interval_time 60
_diffrn_standards_number 3
_exptl_absorpt_coefficient_mu 0.225
_exptl_absorpt_correction_T_max 1.000
_exptl_absorpt_correction_T_min 1.000
_exptl_absorpt_correction_type none
_exptl_crystal_colour colourless
_exptl_crystal_density_diffrn 1.330
_exptl_crystal_density_meas ?
_exptl_crystal_density_method .
_exptl_crystal_description prism
_exptl_crystal_F_000 632
_exptl_crystal_size_max 0.6
_exptl_crystal_size_mid 0.4
_exptl_crystal_size_min 0.3
_refine_diff_density_max 0.152
_refine_diff_density_min -0.184
_refine_diff_density_rms 0.036
_refine_ls_abs_structure_details 'Flack H D (1983), Acta Cryst. A39, 876-881'
_refine_ls_abs_structure_Flack -0.04(7)
_refine_ls_extinction_method none
_refine_ls_goodness_of_fit_ref 1.049
_refine_ls_hydrogen_treatment mixed
_refine_ls_matrix_type full
_refine_ls_number_parameters 369
_refine_ls_number_reflns 2726
_refine_ls_number_restraints 1
_refine_ls_restrained_S_all 1.048
_refine_ls_R_factor_all 0.0330
_refine_ls_R_factor_gt 0.0301
_refine_ls_shift/su_max 0.001
_refine_ls_shift/su_mean 0.000
_refine_ls_structure_factor_coef Fsqd
_refine_ls_weighting_details 'w=1/[\s^2^(Fo^2^)+(0.0577P)^2^+0.1109P] where P=(Fo^2^+2Fc^2^)/3'
_refine_ls_weighting_scheme calc
_refine_ls_wR_factor_gt 0.0816
_refine_ls_wR_factor_ref 0.0823
_reflns_number_gt 2519
_reflns_number_total 2726
_reflns_threshold_expression >2sigma(I)
_cod_data_source_file b005920j.txt
_cod_data_source_block 4a
_cod_depositor_comments
;
The following automatic conversions were performed:

'_refine_ls_weighting_scheme' value 'calc
w=1/[\s^2^(Fo^2^)+(0.0577P)^2^+0.1109P] where P=(Fo^2^+2Fc^2^)/3' was
changed to 'calc'. New tag '_refine_ls_weighting_details' was
created. The value of the new tag was set to
'w=1/[\s^2^(Fo^2^)+(0.0577P)^2^+0.1109P] where P=(Fo^2^+2Fc^2^)/3'.

Automatic conversion script
Id: cif_fix_values 3143 2015-03-26 13:38:13Z robertas 
;
_cod_database_code 7051029

loop_
_symmetry_equiv_pos_as_xyz
'x, y, z'
'-x, y+1/2, -z'

loop_
_atom_site_label
_atom_site_type_symbol
_atom_site_fract_x
_atom_site_fract_y
_atom_site_fract_z
_atom_site_U_iso_or_equiv
_atom_site_adp_type
_atom_site_occupancy
_atom_site_calc_flag
_atom_site_refinement_flags
_atom_site_disorder_assembly
_atom_site_disorder_group
N101 N -0.0305(3) -0.2674(2) -0.44921(19) 0.0466(5) Uani 1 d . . .
H101 H 0.042(5) -0.308(4) -0.463(3) 0.093(14) Uiso 1 d . . .
N102 N -0.1374(2) -0.2264(2) -0.52906(17) 0.0446(5) Uani 1 d . . .
C103 C -0.2096(3) -0.1591(2) -0.48270(19) 0.0384(5) Uani 1 d . . .
C104 C -0.1535(4) -0.1602(3) -0.3757(2) 0.0641(9) Uani 1 d . . .
H104 H -0.1880 -0.1212 -0.3268 0.077 Uiso 1 calc R . .
C105 C -0.0371(4) -0.2307(3) -0.3578(2) 0.0575(8) Uani 1 d . . .
C106 C 0.0700(6) -0.2697(4) -0.2603(3) 0.1012(18) Uani 1 d . . .
H10A H 0.1380 -0.3206 -0.2777 0.152 Uiso 1 calc R . .
H10B H 0.0162 -0.3045 -0.2166 0.152 Uiso 1 calc R . .
H10C H 0.1243 -0.2090 -0.2242 0.152 Uiso 1 calc R . .
N107 N -0.3336(2) -0.10206(18) -0.54292(15) 0.0365(5) Uani 1 d . . .
S108 S -0.29873(7) 0.00086(6) -0.61365(5) 0.04357(18) Uani 1 d . . .
C109 C -0.4862(3) 0.0462(2) -0.6543(2) 0.0454(6) Uani 1 d . . .
H10D H -0.4913 0.1245 -0.6480 0.054 Uiso 1 calc R . .
H10E H -0.5298 0.0261 -0.7260 0.054 Uiso 1 calc R . .
C110 C -0.5678(3) -0.0096(2) -0.5828(2) 0.0380(5) Uani 1 d . . .
C111 C -0.4533(3) -0.0679(2) -0.49518(19) 0.0366(6) Uani 1 d . . .
H111 H -0.4148 -0.0186 -0.4367 0.044 Uiso 1 calc R . .
C112 C -0.5426(3) -0.1607(2) -0.4633(2) 0.0457(6) Uani 1 d . . .
H11A H -0.5102 -0.2309 -0.4823 0.055 Uiso 1 calc R . .
H11B H -0.5345 -0.1596 -0.3892 0.055 Uiso 1 calc R . .
C113 C -0.7014(3) -0.1347(3) -0.5260(2) 0.0502(7) Uani 1 d . . .
H113 H -0.7715 -0.1947 -0.5291 0.060 Uiso 1 calc R . .
C114 C -0.7497(4) -0.0288(3) -0.4846(3) 0.0620(9) Uani 1 d . . .
H11C H -0.7246 -0.0287 -0.4094 0.074 Uiso 1 calc R . .
H11D H -0.8559 -0.0175 -0.5108 0.074 Uiso 1 calc R . .
C115 C -0.6610(4) 0.0590(3) -0.5263(3) 0.0560(8) Uani 1 d . . .
H11E H -0.7266 0.1082 -0.5737 0.067 Uiso 1 calc R . .
H11F H -0.5982 0.1006 -0.4700 0.067 Uiso 1 calc R . .
C116 C -0.6783(3) -0.1024(2) -0.6324(2) 0.0459(6) Uani 1 d . . .
C117 C -0.8179(4) -0.0576(4) -0.7099(3) 0.0736(10) Uani 1 d . . .
H11G H -0.8602 -0.0006 -0.6774 0.110 Uiso 1 calc R . .
H11H H -0.8892 -0.1149 -0.7306 0.110 Uiso 1 calc R . .
H11I H -0.7911 -0.0293 -0.7698 0.110 Uiso 1 calc R . .
C118 C -0.6147(4) -0.1914(3) -0.6881(2) 0.0572(8) Uani 1 d . . .
H11J H -0.6039 -0.1642 -0.7533 0.086 Uiso 1 calc R . .
H11K H -0.6808 -0.2526 -0.7002 0.086 Uiso 1 calc R . .
H11L H -0.5194 -0.2134 -0.6459 0.086 Uiso 1 calc R . .
O119 O -0.2414(3) -0.0386(3) -0.69553(17) 0.0732(8) Uani 1 d . . .
O120 O -0.2128(3) 0.0832(2) -0.54830(19) 0.0722(7) Uani 1 d . . .
N201 N -0.7590(3) 0.1526(2) -1.2630(2) 0.0546(7) Uani 1 d . . .
H201 H -0.744(4) 0.199(3) -1.303(3) 0.068(12) Uiso 1 d . . .
N202 N -0.6264(3) 0.1098(2) -1.2092(2) 0.0555(6) Uani 1 d . . .
C203 C -0.6655(3) 0.0283(2) -1.15893(18) 0.0406(6) Uani 1 d . . .
C204 C -0.8201(3) 0.0186(3) -1.1787(2) 0.0542(8) Uani 1 d . . .
H204 H -0.8734 -0.0326 -1.1516 0.065 Uiso 1 calc R . .
C205 C -0.8755(3) 0.1009(3) -1.2466(2) 0.0507(7) Uani 1 d . . .
C206 C -1.0299(4) 0.1358(4) -1.2962(3) 0.0793(12) Uani 1 d . . .
H20A H -1.0280 0.1979 -1.3394 0.119 Uiso 1 calc R . .
H20B H -1.0792 0.1544 -1.2435 0.119 Uiso 1 calc R . .
H20C H -1.0824 0.0775 -1.3378 0.119 Uiso 1 calc R . .
N207 N -0.5576(2) -0.0384(2) -1.09510(17) 0.0423(5) Uani 1 d . . .
S208 S -0.59874(8) -0.09079(7) -0.99011(5) 0.0502(2) Uani 1 d . . .
C209 C -0.4184(3) -0.1423(3) -0.9345(2) 0.0550(8) Uani 1 d . . .
H20D H -0.3883 -0.1263 -0.8608 0.066 Uiso 1 calc R . .
H20E H -0.4164 -0.2204 -0.9437 0.066 Uiso 1 calc R . .
C210 C -0.3153(3) -0.0868(2) -0.99020(19) 0.0418(6) Uani 1 d . . .
C211 C -0.4027(3) 0.0007(2) -1.0646(2) 0.0423(6) Uani 1 d . . .
H211 H -0.3976 0.0704 -1.0284 0.051 Uiso 1 calc R . .
C212 C -0.3214(3) 0.0087(3) -1.1509(2) 0.0524(7) Uani 1 d . . .
H21A H -0.2954 0.0832 -1.1620 0.063 Uiso 1 calc R . .
H21B H -0.3805 -0.0212 -1.2156 0.063 Uiso 1 calc R . .
C213 C -0.1817(3) -0.0609(3) -1.1059(2) 0.0525(8) Uani 1 d . . .
H213 H -0.1250 -0.0797 -1.1561 0.063 Uiso 1 calc R . .
C214 C -0.0906(3) -0.0042(4) -1.0078(3) 0.0710(10) Uani 1 d . . .
H21C H -0.0840 0.0733 -1.0191 0.085 Uiso 1 calc R . .
H21D H 0.0090 -0.0341 -0.9863 0.085 Uiso 1 calc R . .
C215 C -0.1785(3) -0.0276(3) -0.9258(2) 0.0611(9) Uani 1 d . . .
H21E H -0.1220 -0.0732 -0.8702 0.073 Uiso 1 calc R . .
H21F H -0.2056 0.0391 -0.8965 0.073 Uiso 1 calc R . .
C216 C -0.2476(3) -0.1582(3) -1.0624(2) 0.0521(7) Uani 1 d . . .
C217 C -0.1296(5) -0.2389(4) -1.0023(3) 0.0852(13) Uani 1 d . . .
H21G H -0.1780 -0.2977 -0.9766 0.128 Uiso 1 calc R . .
H21H H -0.0640 -0.2022 -0.9450 0.128 Uiso 1 calc R . .
H21I H -0.0736 -0.2670 -1.0478 0.128 Uiso 1 calc R . .
C218 C -0.3595(5) -0.2249(3) -1.1426(3) 0.0720(10) Uani 1 d . . .
H21J H -0.3951 -0.2841 -1.1086 0.108 Uiso 1 calc R . .
H21K H -0.3122 -0.2532 -1.1933 0.108 Uiso 1 calc R . .
H21L H -0.4415 -0.1796 -1.1764 0.108 Uiso 1 calc R . .
O219 O -0.6308(3) -0.0072(3) -0.92466(18) 0.0829(8) Uani 1 d . . .
O220 O -0.7080(3) -0.1725(3) -1.0212(2) 0.0829(9) Uani 1 d . . .

loop_
_atom_site_aniso_label
_atom_site_aniso_U_11
_atom_site_aniso_U_22
_atom_site_aniso_U_33
_atom_site_aniso_U_23
_atom_site_aniso_U_13
_atom_site_aniso_U_12
N101 0.0365(11) 0.0455(13) 0.0578(14) -0.0003(12) 0.0122(10) 0.0080(10)
N102 0.0374(12) 0.0497(13) 0.0469(12) -0.0027(11) 0.0108(10) 0.0075(10)
C103 0.0363(12) 0.0386(13) 0.0392(12) -0.0027(11) 0.0076(10) 0.0010(11)
C104 0.075(2) 0.067(2) 0.0415(15) -0.0129(15) -0.0011(14) 0.0292(18)
C105 0.0564(17) 0.0546(18) 0.0509(16) -0.0085(15) -0.0055(13) 0.0151(15)
C106 0.116(4) 0.097(3) 0.064(2) -0.016(2) -0.026(2) 0.056(3)
N107 0.0311(10) 0.0412(12) 0.0374(10) 0.0015(10) 0.0090(8) 0.0021(9)
S108 0.0380(3) 0.0541(4) 0.0388(3) 0.0059(3) 0.0102(2) -0.0068(3)
C109 0.0468(15) 0.0387(14) 0.0477(14) 0.0082(12) 0.0067(12) 0.0007(12)
C110 0.0357(12) 0.0309(13) 0.0467(13) 0.0020(11) 0.0092(10) 0.0029(11)
C111 0.0371(12) 0.0375(14) 0.0355(12) -0.0018(10) 0.0098(10) 0.0013(11)
C112 0.0484(15) 0.0418(15) 0.0516(15) 0.0077(13) 0.0213(12) 0.0023(12)
C113 0.0406(14) 0.0466(16) 0.0679(18) 0.0029(14) 0.0224(14) -0.0047(12)
C114 0.0519(17) 0.062(2) 0.082(2) 0.0008(17) 0.0345(17) 0.0084(15)
C115 0.0538(17) 0.0423(16) 0.075(2) -0.0038(15) 0.0219(16) 0.0090(14)
C116 0.0344(12) 0.0458(15) 0.0539(15) 0.0011(13) 0.0046(11) -0.0036(12)
C117 0.0421(15) 0.085(3) 0.082(2) 0.007(2) -0.0048(16) -0.0031(18)
C118 0.0597(18) 0.0517(17) 0.0589(17) -0.0147(15) 0.0128(14) -0.0159(15)
O119 0.0664(13) 0.112(2) 0.0487(11) 0.0166(14) 0.0291(11) 0.0187(15)
O120 0.0623(14) 0.0730(16) 0.0715(14) 0.0090(13) -0.0009(11) -0.0359(13)
N201 0.0512(14) 0.0558(15) 0.0537(15) 0.0191(14) 0.0075(12) 0.0073(12)
N202 0.0439(12) 0.0585(16) 0.0611(14) 0.0215(13) 0.0078(11) 0.0044(12)
C203 0.0392(13) 0.0471(16) 0.0344(12) 0.0040(11) 0.0070(10) 0.0056(11)
C204 0.0403(14) 0.066(2) 0.0561(16) 0.0197(16) 0.0119(12) 0.0068(15)
C205 0.0471(15) 0.0606(18) 0.0426(15) 0.0051(14) 0.0082(12) 0.0133(15)
C206 0.0500(18) 0.104(3) 0.078(2) 0.030(2) 0.0055(17) 0.020(2)
N207 0.0368(11) 0.0477(13) 0.0411(11) 0.0114(10) 0.0076(9) 0.0023(10)
S208 0.0402(3) 0.0670(5) 0.0439(3) 0.0163(3) 0.0115(3) 0.0019(3)
C209 0.0441(14) 0.071(2) 0.0472(15) 0.0211(15) 0.0073(12) 0.0025(15)
C210 0.0362(12) 0.0512(15) 0.0352(12) 0.0028(13) 0.0040(10) 0.0015(12)
C211 0.0394(12) 0.0427(14) 0.0438(13) 0.0008(13) 0.0091(10) -0.0034(12)
C212 0.0448(14) 0.0600(18) 0.0538(15) 0.0144(16) 0.0153(12) 0.0010(15)
C213 0.0395(14) 0.075(2) 0.0443(14) 0.0031(15) 0.0128(12) 0.0049(15)
C214 0.0471(16) 0.101(3) 0.0619(18) -0.001(2) 0.0078(14) -0.019(2)
C215 0.0432(14) 0.090(3) 0.0457(15) -0.0084(17) 0.0029(12) -0.0082(16)
C216 0.0524(16) 0.0564(18) 0.0457(14) 0.0036(14) 0.0093(13) 0.0099(15)
C217 0.083(3) 0.088(3) 0.087(3) 0.023(2) 0.024(2) 0.041(2)
C218 0.090(3) 0.057(2) 0.068(2) -0.0151(18) 0.0180(19) -0.0002(19)
O219 0.0954(18) 0.106(2) 0.0551(13) 0.0106(15) 0.0339(13) 0.0364(18)
O220 0.0570(13) 0.099(2) 0.0848(17) 0.0369(16) 0.0025(12) -0.0302(14)

loop_
_atom_type_symbol
_atom_type_description
_atom_type_scat_dispersion_real
_atom_type_scat_dispersion_imag
_atom_type_scat_source
C C 0.0033 0.0016 'International Tables Vol C Tables 4.2.6.8 and 6.1.1.4'
H H 0.0000 0.0000 'International Tables Vol C Tables 4.2.6.8 and 6.1.1.4'
N N 0.0061 0.0033 'International Tables Vol C Tables 4.2.6.8 and 6.1.1.4'
O O 0.0106 0.0060 'International Tables Vol C Tables 4.2.6.8 and 6.1.1.4'
S S 0.1246 0.1234 'International Tables Vol C Tables 4.2.6.8 and 6.1.1.4'

loop_
_geom_angle_atom_site_label_1
_geom_angle_atom_site_label_2
_geom_angle_atom_site_label_3
_geom_angle
_geom_angle_site_symmetry_1
_geom_angle_site_symmetry_3
_geom_angle_publ_flag
C105 N101 N102 113.6(2) . . ?
C103 N102 N101 103.1(2) . . ?
N102 C103 C104 111.9(2) . . ?
N102 C103 N107 119.2(2) . . ?
C104 C103 N107 128.8(2) . . ?
C105 C104 C103 105.1(3) . . ?
N101 C105 C104 106.2(3) . . ?
N101 C105 C106 120.9(3) . . ?
C104 C105 C106 132.8(3) . . ?
C103 N107 C111 119.57(19) . . ?
C103 N107 S108 116.85(16) . . ?
C111 N107 S108 107.79(16) . . ?
O119 S108 O120 116.52(16) . . ?
O119 S108 N107 110.02(15) . . ?
O120 S108 N107 110.68(13) . . ?
O119 S108 C109 113.97(14) . . ?
O120 S108 C109 108.31(15) . . ?
N107 S108 C109 95.34(12) . . ?
C110 C109 S108 105.96(18) . . ?
C109 C110 C115 119.4(2) . . ?
C109 C110 C111 108.92(19) . . ?
C115 C110 C111 104.6(2) . . ?
C109 C110 C116 116.3(2) . . ?
C115 C110 C116 102.4(2) . . ?
C111 C110 C116 103.5(2) . . ?
N107 C111 C112 115.4(2) . . ?
N107 C111 C110 104.94(19) . . ?
C112 C111 C110 103.71(19) . . ?
C113 C112 C111 102.0(2) . . ?
C114 C113 C112 108.3(3) . . ?
C114 C113 C116 103.6(3) . . ?
C112 C113 C116 102.3(2) . . ?
C113 C114 C115 103.5(2) . . ?
C110 C115 C114 102.2(2) . . ?
C118 C116 C113 115.2(3) . . ?
C118 C116 C117 107.3(3) . . ?
C113 C116 C117 114.6(2) . . ?
C118 C116 C110 115.7(2) . . ?
C113 C116 C110 91.8(2) . . ?
C117 C116 C110 111.9(3) . . ?
C205 N201 N202 113.4(3) . . ?
C203 N202 N201 103.4(2) . . ?
N202 C203 C204 112.1(2) . . ?
N202 C203 N207 120.6(2) . . ?
C204 C203 N207 127.3(3) . . ?
C205 C204 C203 104.9(3) . . ?
N201 C205 C204 106.2(3) . . ?
N201 C205 C206 122.0(3) . . ?
C204 C205 C206 131.8(3) . . ?
C203 N207 C211 118.3(2) . . ?
C203 N207 S208 116.83(17) . . ?
C211 N207 S208 108.19(16) . . ?
O220 S208 O219 116.35(19) . . ?
O220 S208 N207 109.30(14) . . ?
O219 S208 N207 111.20(15) . . ?
O220 S208 C209 113.70(18) . . ?
O219 S208 C209 109.01(16) . . ?
N207 S208 C209 95.33(12) . . ?
C210 C209 S208 106.5(2) . . ?
C209 C210 C215 118.7(2) . . ?
C209 C210 C211 109.4(2) . . ?
C215 C210 C211 104.8(2) . . ?
C209 C210 C216 117.2(3) . . ?
C215 C210 C216 101.9(2) . . ?
C211 C210 C216 103.2(2) . . ?
N207 C211 C212 116.7(2) . . ?
N207 C211 C210 105.5(2) . . ?
C212 C211 C210 104.2(2) . . ?
C211 C212 C213 101.7(2) . . ?
C216 C213 C214 102.8(3) . . ?
C216 C213 C212 101.6(2) . . ?
C214 C213 C212 107.9(3) . . ?
C213 C214 C215 103.8(3) . . ?
C210 C215 C214 102.0(2) . . ?
C213 C216 C218 115.2(3) . . ?
C213 C216 C217 113.6(3) . . ?
C218 C216 C217 106.5(3) . . ?
C213 C216 C210 93.3(2) . . ?
C218 C216 C210 115.3(3) . . ?
C217 C216 C210 113.0(2) . . ?

loop_
_geom_bond_atom_site_label_1
_geom_bond_atom_site_label_2
_geom_bond_distance
_geom_bond_site_symmetry_2
_geom_bond_publ_flag
N101 C105 1.315(4) . ?
N101 N102 1.355(3) . ?
N102 C103 1.315(3) . ?
C103 C104 1.387(4) . ?
C103 N107 1.413(3) . ?
C104 C105 1.360(4) . ?
C105 C106 1.500(4) . ?
N107 C111 1.478(3) . ?
N107 S108 1.659(2) . ?
S108 O119 1.417(2) . ?
S108 O120 1.438(2) . ?
S108 C109 1.780(3) . ?
C109 C110 1.524(4) . ?
C110 C115 1.539(4) . ?
C110 C111 1.542(3) . ?
C110 C116 1.566(4) . ?
C111 C112 1.535(4) . ?
C112 C113 1.534(4) . ?
C113 C114 1.526(4) . ?
C113 C116 1.539(4) . ?
C114 C115 1.547(5) . ?
C116 C118 1.525(4) . ?
C116 C117 1.540(4) . ?
N201 C205 1.322(4) . ?
N201 N202 1.365(3) . ?
N202 C203 1.307(4) . ?
C203 C204 1.400(4) . ?
C203 N207 1.404(3) . ?
C204 C205 1.368(4) . ?
C205 C206 1.484(4) . ?
N207 C211 1.475(3) . ?
N207 S208 1.671(2) . ?
S208 O220 1.415(3) . ?
S208 O219 1.428(3) . ?
S208 C209 1.770(3) . ?
C209 C210 1.518(4) . ?
C210 C215 1.526(4) . ?
C210 C211 1.547(4) . ?
C210 C216 1.550(4) . ?
C211 C212 1.533(4) . ?
C212 C213 1.544(4) . ?
C213 C216 1.526(5) . ?
C213 C214 1.533(5) . ?
C214 C215 1.550(4) . ?
C216 C218 1.527(5) . ?
C216 C217 1.545(5) . ?

loop_
_cod_related_entry_id
_cod_related_entry_database
_cod_related_entry_code
1 ChemSpider 9110550
